data_4341416
loop_
_publ_author_name
'L\"u, Minfeng'
'Colmont, Marie'
'Huv\'e, Marielle'
'De Waele, Isabelle'
'Terryn, Christine'
'Aliev, Almaz'
'Mentr\'e, Olivier'

_publ_section_title
;
 Investigation of New Alkali Bismuth Oxosulfates and Oxophosphates with
 Original Topologies of Oxo-Centered Units
;
_journal_name_full 'Inorganic Chemistry'
_journal_page_first 141031160816001
_journal_paper_doi 10.1021/ic501776h
_journal_year 2014
_chemical_formula_sum 'Bi8.729 K1.812 O24 P4'
_chemical_formula_weight 2402.9
_chemical_name_systematic ' ?'
_space_group_IT_number 87
_symmetry_cell_setting tetragonal
_symmetry_Int_Tables_number 87
_symmetry_space_group_name_Hall '-I 4'
_symmetry_space_group_name_H-M 'I 4/m'
_cell_angle_alpha 90
_cell_angle_beta 90
_cell_angle_gamma 90
_cell_formula_units_Z 2
_cell_length_a 13.9774(15)
_cell_length_b 13.9774(15)
_cell_length_c 5.7846(7)
_cell_measurement_temperature 293
_cell_volume 1130.1(2)
_diffrn_ambient_temperature 293
_diffrn_measured_fraction_theta_full 1
_diffrn_measured_fraction_theta_max 1
_diffrn_radiation_probe x-ray
_diffrn_radiation_source 'X-ray tube'
_diffrn_radiation_type 'Mo K\a'
_diffrn_radiation_wavelength 0.71073
_diffrn_reflns_av_R_equivalents 0.0364
_diffrn_reflns_av_unetI/netI 0.0408
_diffrn_reflns_limit_h_max 21
_diffrn_reflns_limit_h_min -20
_diffrn_reflns_limit_k_max 20
_diffrn_reflns_limit_k_min -13
_diffrn_reflns_limit_l_max 8
_diffrn_reflns_limit_l_min -5
_diffrn_reflns_number 3404
_diffrn_reflns_theta_full 33.37
_diffrn_reflns_theta_max 33.37
_diffrn_reflns_theta_min 2.06
_exptl_absorpt_coefficient_mu 68.427
_exptl_absorpt_correction_T_max 0.7479
_exptl_absorpt_correction_T_min 0.2587
_exptl_absorpt_correction_type multi-scan
_exptl_absorpt_process_details 'Bruker (2002). Bruker AXS Inc.'
_exptl_crystal_density_diffrn 7.0591
_exptl_crystal_F_000 2022
_exptl_crystal_size_max 0.225
_exptl_crystal_size_mid 0.078
_exptl_crystal_size_min 0.062
_refine_diff_density_max 6.47
_refine_diff_density_min -10.11
_refine_ls_extinction_coef 38(16)
_refine_ls_extinction_method 'B-C type 1 Gaussian isotropic (Becker & Coppens, 1974)'
_refine_ls_goodness_of_fit_gt 1.48
_refine_ls_goodness_of_fit_ref 1.40
_refine_ls_number_constraints 4
_refine_ls_number_parameters 60
_refine_ls_number_reflns 1100
_refine_ls_number_restraints 0
_refine_ls_R_factor_all 0.0776
_refine_ls_R_factor_gt 0.0700
_refine_ls_shift/su_max 0.0417
_refine_ls_shift/su_mean 0.0033
_refine_ls_structure_factor_coef F
_refine_ls_weighting_scheme unit
_refine_ls_wR_factor_gt 0.0756
_refine_ls_wR_factor_ref 0.0786
_reflns_number_gt 918
_reflns_number_total 1100
_reflns_threshold_expression I>3\s(I)
_cod_data_source_file ic501776h_si_004.cif
_cod_data_source_block I
_cod_depositor_comments
;
The following automatic conversions were performed:

'_diffrn_radiation_probe' value 'X-ray' changed to 'x-ray' according
to
/home/saulius/struct/COD-crude-data--automatic-downloads/rss-feeds/ACS/lib/dictionaries/cif_core.dic
dictionary named 'cif_core.dic' version 2.4.2 from
2011-04-26.

'_exptl_absorpt_correction_type' value 'Multi-scan'
changed to 'multi-scan' according to
/home/saulius/struct/COD-crude-data--automatic-downloads/rss-feeds/ACS/lib/dictionaries/cif_core.dic
dictionary named 'cif_core.dic' version 2.4.2 from 2011-04-26.

Automatic conversion script
Id: cif_fix_values 2827 2014-09-09 07:05:25Z andrius 
;
_cod_database_code 4341416

loop_
_symmetry_equiv_pos_site_id
_symmetry_equiv_pos_as_xyz
1 x,y,z
2 -x,-y,z
3 -y,x,z
4 y,-x,z
5 -x,-y,-z
6 x,y,-z
7 y,-x,-z
8 -y,x,-z
9 x+1/2,y+1/2,z+1/2
10 -x+1/2,-y+1/2,z+1/2
11 -y+1/2,x+1/2,z+1/2
12 y+1/2,-x+1/2,z+1/2
13 -x+1/2,-y+1/2,-z+1/2
14 x+1/2,y+1/2,-z+1/2
15 y+1/2,-x+1/2,-z+1/2
16 -y+1/2,x+1/2,-z+1/2

loop_
_atom_site_label
_atom_site_type_symbol
_atom_site_fract_x
_atom_site_fract_y
_atom_site_fract_z
_atom_site_adp_type
_atom_site_U_iso_or_equiv
_atom_site_site_symmetry_multiplicity
_atom_site_occupancy
_atom_site_calc_flag
Bi1 Bi 0.17323(7) 0.06197(8) 0 Uani 0.0137(3) 8 1 d
Bi2 Bi 0 0 0.5 Uani 0.0285(8) 2 1 d
Bi3 Bi 0.10789(18) 0.24412(9) 0.5 Uani 0.0131(4) 8 0.932(12) d
K3 K 0.106(18) 0.226(13) 0.5 Uani 0.0131(4) 8 0.068(12) d
K1 K 0.5 0 0 Uani 0.14(2) 4 0.7706 d
P1 P 0.6440(6) 0.1790(6) 0 Uani 0.020(2) 8 1 d
O1 O 0.0635(14) 0.1235(18) -0.222(4) Uani 0.037(6) 16 1 d
O2 O 0.574(4) 0.259(3) 0 Uani 0.08(2) 8 1 d
O3 O 0.739(3) 0.231(3) 0 Uani 0.09(3) 8 1 d
O4 O 0.629(3) 0.119(3) 0.212(6) Uani 0.105(17) 16 1 d

loop_
_atom_site_aniso_label
_atom_site_aniso_type_symbol
_atom_site_aniso_U_11
_atom_site_aniso_U_22
_atom_site_aniso_U_33
_atom_site_aniso_U_12
_atom_site_aniso_U_13
_atom_site_aniso_U_23
Bi1 Bi 0.0077(5) 0.0156(5) 0.0180(6) -0.0019(3) 0 0
Bi2 Bi 0.0115(6) 0.0115(6) 0.062(2) 0 0 0
Bi3 Bi 0.0185(6) 0.0111(8) 0.0095(5) -0.0063(7) 0 0
K3 K 0.0185(6) 0.0111(8) 0.0095(5) -0.0063(7) 0 0
K1 K 0.016(8) 0.026(9) 0.39(7) -0.010(8) 0 0
P1 P 0.016(3) 0.013(3) 0.030(4) -0.006(3) 0 0
O1 O 0.024(9) 0.069(15) 0.017(9) 0.019(9) -0.011(7) -0.019(10)
O2 O 0.08(3) 0.020(15) 0.14(5) 0.031(19) 0 0
O3 O 0.04(2) 0.026(18) 0.21(7) -0.008(16) 0 0
O4 O 0.16(4) 0.09(2) 0.06(2) -0.11(3) -0.03(2) 0.04(2)

loop_
_atom_type_symbol
_atom_type_scat_dispersion_real
_atom_type_scat_dispersion_imag
_atom_type_scat_source
Bi -4.1077 10.2566 'International Tables Vol C tables 4.2.6.8 and 6.1.1.1'
K 0.2009 0.2494 'International Tables Vol C tables 4.2.6.8 and 6.1.1.1'
O 0.0106 0.0060 'International Tables Vol C tables 4.2.6.8 and 6.1.1.1'
P 0.1023 0.0942 'International Tables Vol C tables 4.2.6.8 and 6.1.1.1'

loop_
_geom_angle_atom_site_label_1
_geom_angle_atom_site_label_2
_geom_angle_atom_site_label_3
_geom_angle_site_symmetry_1
_geom_angle_site_symmetry_3
_geom_angle
Bi1 Bi1 Bi1 3_555 4_555 90.00(3)
Bi1 Bi1 K3 3_555 1_554 61(3)
Bi1 Bi1 K3 3_555 . 61(3)
Bi1 Bi1 K3 3_555 10_554 111(3)
Bi1 Bi1 K3 3_555 4_554 116(3)
Bi1 Bi1 K3 3_555 4_555 116(3)
Bi1 Bi1 O1 3_555 . 36.3(5)
Bi1 Bi1 O1 3_555 4_555 93.1(6)
Bi1 Bi1 O1 3_555 6_555 36.3(5)
Bi1 Bi1 O1 3_555 7_555 93.1(6)
Bi1 Bi1 K3 4_555 1_554 116(3)
Bi1 Bi1 K3 4_555 . 116(3)
Bi1 Bi1 K3 4_555 10_554 159(3)
Bi1 Bi1 K3 4_555 4_554 62(3)
Bi1 Bi1 K3 4_555 4_555 62(3)
Bi1 Bi1 O1 4_555 . 93.2(6)
Bi1 Bi1 O1 4_555 4_555 34.4(5)
Bi1 Bi1 O1 4_555 6_555 93.2(6)
Bi1 Bi1 O1 4_555 7_555 34.4(5)
K3 Bi1 K3 1_554 . 99(3)
K3 Bi1 K3 1_554 10_554 76(4)
K3 Bi1 K3 1_554 4_554 81(4)
K3 Bi1 K3 1_554 4_555 177(5)
K3 Bi1 O1 1_554 . 31(4)
K3 Bi1 O1 1_554 4_555 88(3)
K3 Bi1 O1 1_554 6_555 92(3)
K3 Bi1 O1 1_554 7_555 145(4)
K3 Bi1 K3 . 10_554 76(4)
K3 Bi1 K3 . 4_554 177(5)
K3 Bi1 K3 . 4_555 81(4)
K3 Bi1 O1 . . 92(3)
K3 Bi1 O1 . 4_555 145(4)
K3 Bi1 O1 . 6_555 31(4)
K3 Bi1 O1 . 7_555 88(3)
K3 Bi1 K3 10_554 4_554 107(4)
K3 Bi1 K3 10_554 4_555 107(4)
K3 Bi1 O1 10_554 . 104(2)
K3 Bi1 O1 10_554 4_555 138.7(16)
K3 Bi1 O1 10_554 6_555 104(2)
K3 Bi1 O1 10_554 7_555 138.7(16)
K3 Bi1 K3 4_554 4_555 99(4)
K3 Bi1 O1 4_554 . 86(3)
K3 Bi1 O1 4_554 4_555 32(3)
K3 Bi1 O1 4_554 6_555 146(3)
K3 Bi1 O1 4_554 7_555 91(3)
K3 Bi1 O1 4_555 . 146(3)
K3 Bi1 O1 4_555 4_555 91(3)
K3 Bi1 O1 4_555 6_555 86(3)
K3 Bi1 O1 4_555 7_555 32(3)
O1 Bi1 O1 . 4_555 76.0(9)
O1 Bi1 O1 . 6_555 72.2(8)
O1 Bi1 O1 . 7_555 114.9(9)
O1 Bi1 O1 4_555 6_555 114.9(9)
O1 Bi1 O1 4_555 7_555 68.4(7)
O1 Bi1 O1 6_555 7_555 76.0(9)
Bi3 Bi2 Bi3 . 2_555 180.0(5)
Bi3 Bi2 Bi3 . 3_555 90.00(5)
Bi3 Bi2 Bi3 . 4_555 90.00(5)
Bi3 Bi2 K3 . . 1(4)
Bi3 Bi2 K3 . 2_555 179(4)
Bi3 Bi2 K3 . 3_555 89(4)
Bi3 Bi2 K3 . 4_555 91(4)
Bi3 Bi2 Bi3 2_555 3_555 90.00(5)
Bi3 Bi2 Bi3 2_555 4_555 90.00(5)
Bi3 Bi2 K3 2_555 . 179(4)
Bi3 Bi2 K3 2_555 2_555 1(4)
Bi3 Bi2 K3 2_555 3_555 91(4)
Bi3 Bi2 K3 2_555 4_555 89(4)
Bi3 Bi2 Bi3 3_555 4_555 180.0(5)
Bi3 Bi2 K3 3_555 . 91(4)
Bi3 Bi2 K3 3_555 2_555 89(4)
Bi3 Bi2 K3 3_555 3_555 1(4)
Bi3 Bi2 K3 3_555 4_555 179(4)
Bi3 Bi2 K3 4_555 . 89(4)
Bi3 Bi2 K3 4_555 2_555 91(4)
Bi3 Bi2 K3 4_555 3_555 179(4)
Bi3 Bi2 K3 4_555 4_555 1(4)
K3 Bi2 K3 . 2_555 180.0(5)
K3 Bi2 K3 . 3_555 90(6)
K3 Bi2 K3 . 4_555 90(6)
K3 Bi2 K3 2_555 3_555 90(6)
K3 Bi2 K3 2_555 4_555 90(6)
K3 Bi2 K3 3_555 4_555 180.0(5)
Bi2 Bi3 K3 . . 20(60)
Bi2 Bi3 K1 . 9_455 133.30(7)
Bi2 Bi3 O3 . 11_545 112.2(11)
K3 Bi3 K1 . 9_455 150(60)
K3 Bi3 O3 . 11_545 100(60)
K1 Bi3 O3 9_455 11_545 114.5(11)
Bi1 K3 Bi1 . 1_556 99(4)
Bi1 K3 Bi1 . 10_555 104(4)
Bi1 K3 Bi1 . 3_555 57.1(14)
Bi1 K3 Bi1 . 3_556 128(5)
Bi1 K3 Bi2 . . 64(3)
Bi1 K3 Bi3 . . 120(20)
Bi1 K3 K3 . 3_555 92(4)
Bi1 K3 K3 . 4_555 49(2)
Bi1 K3 K1 . 9_455 131(2)
Bi1 K3 P1 . 11_545 64(3)
Bi1 K3 P1 . 4_565 67.6(14)
Bi1 K3 P1 . 4_566 148(7)
Bi1 K3 O1 . 1_556 103(6)
Bi1 K3 O1 . 6_555 30(3)
Bi1 K3 O2 . 10_555 107(5)
Bi1 K3 O2 . 11_545 52(2)
Bi1 K3 O3 . 11_545 79(5)
Bi1 K3 O4 . 4_565 88.1(18)
Bi1 K3 O4 . 7_566 158(8)
Bi1 K3 Bi1 1_556 10_555 104(4)
Bi1 K3 Bi1 1_556 3_555 128(5)
Bi1 K3 Bi1 1_556 3_556 57.1(14)
Bi1 K3 Bi2 1_556 . 64(3)
Bi1 K3 Bi3 1_556 . 120(20)
Bi1 K3 K3 1_556 3_555 92(4)
Bi1 K3 K3 1_556 4_555 49(2)
Bi1 K3 K1 1_556 9_455 131(2)
Bi1 K3 P1 1_556 11_545 64(3)
Bi1 K3 P1 1_556 4_565 148(7)
Bi1 K3 P1 1_556 4_566 67.6(14)
Bi1 K3 O1 1_556 1_556 30(3)
Bi1 K3 O1 1_556 6_555 103(6)
Bi1 K3 O2 1_556 10_555 107(5)
Bi1 K3 O2 1_556 11_545 52(2)
Bi1 K3 O3 1_556 11_545 79(5)
Bi1 K3 O4 1_556 4_565 158(8)
Bi1 K3 O4 1_556 7_566 88.1(18)
Bi1 K3 Bi1 10_555 3_555 125(3)
Bi1 K3 Bi1 10_555 3_556 125(3)
Bi1 K3 Bi2 10_555 . 159(7)
Bi1 K3 Bi3 10_555 . 40(50)
Bi1 K3 K3 10_555 3_555 156(6)
Bi1 K3 K3 10_555 4_555 114(6)
Bi1 K3 K1 10_555 9_455 67(3)
Bi1 K3 P1 10_555 11_545 65(4)
Bi1 K3 P1 10_555 4_565 56(3)
Bi1 K3 P1 10_555 4_566 56(3)
Bi1 K3 O1 10_555 1_556 129(6)
Bi1 K3 O1 10_555 6_555 129(6)
Bi1 K3 O2 10_555 10_555 131(6)
Bi1 K3 O2 10_555 11_545 92(6)
Bi1 K3 O3 10_555 11_545 39(4)
Bi1 K3 O4 10_555 4_565 54(4)
Bi1 K3 O4 10_555 7_566 54(4)
Bi1 K3 Bi1 3_555 3_556 99(6)
Bi1 K3 Bi2 3_555 . 64(3)
Bi1 K3 Bi3 3_555 . 110(30)
Bi1 K3 K3 3_555 3_555 50(3)
Bi1 K3 K3 3_555 4_555 92(3)
Bi1 K3 K1 3_555 9_455 88(4)
Bi1 K3 P1 3_555 11_545 121(4)
Bi1 K3 P1 3_555 4_565 70.0(12)
Bi1 K3 P1 3_555 4_566 153(7)
Bi1 K3 O1 3_555 1_556 105(7)
Bi1 K3 O1 3_555 6_555 33(3)
Bi1 K3 O2 3_555 10_555 53(3)
Bi1 K3 O2 3_555 11_545 105(4)
Bi1 K3 O3 3_555 11_545 129(3)
Bi1 K3 O4 3_555 4_565 73(3)
Bi1 K3 O4 3_555 7_566 133(7)
Bi1 K3 Bi2 3_556 . 64(3)
Bi1 K3 Bi3 3_556 . 110(30)
Bi1 K3 K3 3_556 3_555 50(3)
Bi1 K3 K3 3_556 4_555 92(3)
Bi1 K3 K1 3_556 9_455 88(4)
Bi1 K3 P1 3_556 11_545 121(4)
Bi1 K3 P1 3_556 4_565 153(7)
Bi1 K3 P1 3_556 4_566 70.0(12)
Bi1 K3 O1 3_556 1_556 33(3)
Bi1 K3 O1 3_556 6_555 105(7)
Bi1 K3 O2 3_556 10_555 53(3)
Bi1 K3 O2 3_556 11_545 105(4)
Bi1 K3 O3 3_556 11_545 129(3)
Bi1 K3 O4 3_556 4_565 133(7)
Bi1 K3 O4 3_556 7_566 73(3)
Bi2 K3 Bi3 . . 160(60)
Bi2 K3 K3 . 3_555 45(4)
Bi2 K3 K3 . 4_555 45(3)
Bi2 K3 K1 . 9_455 134(7)
Bi2 K3 P1 . 11_545 94(5)
Bi2 K3 P1 . 4_565 126(3)
Bi2 K3 P1 . 4_566 126(3)
Bi2 K3 O1 . 1_556 46(4)
Bi2 K3 O1 . 6_555 46(4)
Bi2 K3 O2 . 10_555 70(5)
Bi2 K3 O2 . 11_545 67(4)
Bi2 K3 O3 . 11_545 120(7)
Bi2 K3 O4 . 4_565 137(5)
Bi2 K3 O4 . 7_566 137(5)
Bi3 K3 K3 . 3_555 120(60)
Bi3 K3 K3 . 4_555 150(60)
Bi3 K3 K1 . 9_455 30(50)
Bi3 K3 P1 . 11_545 100(60)
Bi3 K3 P1 . 4_565 57(15)
Bi3 K3 P1 . 4_566 57(15)
Bi3 K3 O1 . 1_556 132(15)
Bi3 K3 O1 . 6_555 132(15)
Bi3 K3 O2 . 10_555 90(60)
Bi3 K3 O2 . 11_545 130(60)
Bi3 K3 O3 . 11_545 80(60)
Bi3 K3 O4 . 4_565 39(3)
Bi3 K3 O4 . 7_566 39(3)
K3 K3 K3 3_555 4_555 90(5)
K3 K3 K1 3_555 9_455 89(5)
K3 K3 P1 3_555 11_545 139(6)
K3 K3 P1 3_555 4_565 116(4)
K3 K3 P1 3_555 4_566 116(4)
K3 K3 O1 3_555 1_556 62(6)
K3 K3 O1 3_555 6_555 62(6)
K3 K3 O2 3_555 10_555 25(4)
K3 K3 O2 3_555 11_545 112(6)
K3 K3 O3 3_555 11_545 165(7)
K3 K3 O4 3_555 4_565 109(7)
K3 K3 O4 3_555 7_566 109(7)
K3 K3 K1 4_555 9_455 179(7)
K3 K3 P1 4_555 11_545 49(3)
K3 K3 P1 4_555 4_565 112(4)
K3 K3 P1 4_555 4_566 112(4)
K3 K3 O1 4_555 1_556 59(5)
K3 K3 O1 4_555 6_555 59(5)
K3 K3 O2 4_555 10_555 115(6)
K3 K3 O2 4_555 11_545 22(3)
K3 K3 O3 4_555 11_545 75(6)
K3 K3 O4 4_555 4_565 134(5)
K3 K3 O4 4_555 7_566 134(5)
K1 K3 P1 9_455 11_545 132(6)
K1 K3 P1 9_455 4_565 68(3)
K1 K3 P1 9_455 4_566 68(3)
K1 K3 O1 9_455 1_556 120(6)
K1 K3 O1 9_455 6_555 120(6)
K1 K3 O2 9_455 10_555 64(4)
K1 K3 O2 9_455 11_545 159(8)
K1 K3 O3 9_455 11_545 106(6)
K1 K3 O4 9_455 4_565 46(3)
K1 K3 O4 9_455 7_566 46(3)
P1 K3 P1 11_545 4_565 85(5)
P1 K3 P1 11_545 4_566 85(5)
P1 K3 O1 11_545 1_556 91(6)
P1 K3 O1 11_545 6_555 91(6)
P1 K3 O2 11_545 10_555 164(8)
P1 K3 O2 11_545 11_545 27(2)
P1 K3 O3 11_545 11_545 26(3)
P1 K3 O4 11_545 4_565 102(7)
P1 K3 O4 11_545 7_566 102(7)
P1 K3 P1 4_565 4_566 108(5)
P1 K3 O1 4_565 1_556 171(6)
P1 K3 O1 4_565 6_555 79.5(13)
P1 K3 O2 4_565 10_555 104(5)
P1 K3 O2 4_565 11_545 101(5)
P1 K3 O3 4_565 11_545 71(4)
P1 K3 O4 4_565 4_565 22.1(14)
P1 K3 O4 4_565 7_566 96(5)
P1 K3 O1 4_566 1_556 79.5(13)
P1 K3 O1 4_566 6_555 171(6)
P1 K3 O2 4_566 10_555 104(5)
P1 K3 O2 4_566 11_545 101(5)
P1 K3 O3 4_566 11_545 71(4)
P1 K3 O4 4_566 4_565 96(5)
P1 K3 O4 4_566 7_566 22.1(14)
O1 K3 O1 1_556 6_555 92(7)
O1 K3 O2 1_556 10_555 78(7)
O1 K3 O2 1_556 11_545 72(5)
O1 K3 O3 1_556 11_545 108(7)
O1 K3 O4 1_556 4_565 166(10)
O1 K3 O4 1_556 7_566 93.4(19)
O1 K3 O2 6_555 10_555 78(7)
O1 K3 O2 6_555 11_545 72(5)
O1 K3 O3 6_555 11_545 108(7)
O1 K3 O4 6_555 4_565 93.4(19)
O1 K3 O4 6_555 7_566 166(10)
O2 K3 O2 10_555 11_545 137(8)
O2 K3 O3 10_555 11_545 170(9)
O2 K3 O4 10_555 4_565 90(6)
O2 K3 O4 10_555 7_566 90(6)
O2 K3 O3 11_545 11_545 53(5)
O2 K3 O4 11_545 4_565 122(7)
O2 K3 O4 11_545 7_566 122(7)
O3 K3 O4 11_545 4_565 82(6)
O3 K3 O4 11_545 7_566 82(6)
O4 K3 O4 4_565 7_566 78(5)
Bi3 K1 Bi3 9_544 10_554 180.0(5)
Bi3 K1 K3 9_544 9_544 2(3)
Bi3 K1 K3 9_544 10_554 178(3)
Bi3 K1 K1 9_544 11_544 90
Bi3 K1 K1 9_544 11_545 90
Bi3 K1 P1 9_544 . 118.33(16)
Bi3 K1 P1 9_544 2_655 61.67(16)
Bi3 K1 O4 9_544 . 107.8(9)
Bi3 K1 O4 9_544 2_655 72.2(9)
Bi3 K1 O4 9_544 5_655 72.2(9)
Bi3 K1 O4 9_544 6_555 107.8(9)
Bi3 K1 K3 10_554 9_544 178(3)
Bi3 K1 K3 10_554 10_554 2(3)
Bi3 K1 K1 10_554 11_544 90
Bi3 K1 K1 10_554 11_545 90
Bi3 K1 P1 10_554 . 61.67(16)
Bi3 K1 P1 10_554 2_655 118.33(16)
Bi3 K1 O4 10_554 . 72.2(9)
Bi3 K1 O4 10_554 2_655 107.8(9)
Bi3 K1 O4 10_554 5_655 107.8(9)
Bi3 K1 O4 10_554 6_555 72.2(9)
K3 K1 K3 9_544 10_554 180.0(5)
K3 K1 K1 9_544 11_544 90
K3 K1 K1 9_544 11_545 90
K3 K1 P1 9_544 . 120(3)
K3 K1 P1 9_544 2_655 60(3)
K3 K1 O4 9_544 . 109(3)
K3 K1 O4 9_544 2_655 71(3)
K3 K1 O4 9_544 5_655 71(3)
K3 K1 O4 9_544 6_555 109(3)
K3 K1 K1 10_554 11_544 90
K3 K1 K1 10_554 11_545 90
K3 K1 P1 10_554 . 60(3)
K3 K1 P1 10_554 2_655 120(3)
K3 K1 O4 10_554 . 71(3)
K3 K1 O4 10_554 2_655 109(3)
K3 K1 O4 10_554 5_655 109(3)
K3 K1 O4 10_554 6_555 71(3)
K1 K1 K1 11_544 11_545 180.0(5)
K1 K1 P1 11_544 . 90
K1 K1 P1 11_544 2_655 90
K1 K1 O4 11_544 . 116.6(8)
K1 K1 O4 11_544 2_655 116.6(8)
K1 K1 O4 11_544 5_655 63.4(8)
K1 K1 O4 11_544 6_555 63.4(8)
K1 K1 P1 11_545 . 90
K1 K1 P1 11_545 2_655 90
K1 K1 O4 11_545 . 63.4(8)
K1 K1 O4 11_545 2_655 63.4(8)
K1 K1 O4 11_545 5_655 116.6(8)
K1 K1 O4 11_545 6_555 116.6(8)
P1 K1 P1 . 2_655 180.0(5)
P1 K1 O4 . . 27.8(8)
P1 K1 O4 . 2_655 152.2(8)
P1 K1 O4 . 5_655 152.2(8)
P1 K1 O4 . 6_555 27.8(8)
P1 K1 O4 2_655 . 152.2(8)
P1 K1 O4 2_655 2_655 27.8(8)
P1 K1 O4 2_655 5_655 27.8(8)
P1 K1 O4 2_655 6_555 152.2(8)
O4 K1 O4 . 2_655 126.8(11)
O4 K1 O4 . 5_655 180.0(5)
O4 K1 O4 . 6_555 53.2(11)
O4 K1 O4 2_655 5_655 53.2(11)
O4 K1 O4 2_655 6_555 180.0(5)
O4 K1 O4 5_655 6_555 126.8(11)
K3 P1 K3 3_654 3_655 108(4)
K3 P1 K3 3_654 12_554 95(4)
K3 P1 K1 3_654 . 95(4)
K3 P1 O2 3_654 . 124(3)
K3 P1 O3 3_654 . 72(3)
K3 P1 O4 3_654 . 125(4)
K3 P1 O4 3_654 6_555 41(4)
K3 P1 K3 3_655 12_554 95(4)
K3 P1 K1 3_655 . 95(4)
K3 P1 O2 3_655 . 124(3)
K3 P1 O3 3_655 . 72(3)
K3 P1 O4 3_655 . 41(4)
K3 P1 O4 3_655 6_555 125(4)
K3 P1 K1 12_554 . 162(3)
K3 P1 O2 12_554 . 62(4)
K3 P1 O3 12_554 . 41(4)
K3 P1 O4 12_554 . 124.8(15)
K3 P1 O4 12_554 6_555 124.8(15)
K1 P1 O2 . . 100.0(18)
K1 P1 O3 . . 157.3(15)
K1 P1 O4 . . 58.4(16)
K1 P1 O4 . 6_555 58.4(16)
O2 P1 O3 . . 103(2)
O2 P1 O4 . . 108.9(19)
O2 P1 O4 . 6_555 108.9(19)
O3 P1 O4 . . 113.1(19)
O3 P1 O4 . 6_555 113.1(19)
O4 P1 O4 . 6_555 110(2)
Bi1 O1 Bi1 . 3_555 109.3(9)
Bi1 O1 K3 . 1_554 120(6)
Bi1 O1 K3 3_555 1_554 114(6)
K3 O2 K3 10_554 12_554 133(6)
K3 O2 P1 10_554 . 136(5)
K3 O2 P1 12_554 . 91(5)
Bi3 O3 K3 12_554 12_554 6(5)
Bi3 O3 P1 12_554 . 120(2)
K3 O3 P1 12_554 . 114(5)
K3 O4 K1 3_655 . 138(6)
K3 O4 P1 3_655 . 117(5)
K1 O4 P1 . . 93.8(18)

loop_
_geom_bond_atom_site_label_1
_geom_bond_atom_site_label_2
_geom_bond_site_symmetry_2
_geom_bond_distance
Bi1 Bi1 3_555 3.6369(16)
Bi1 Bi1 4_555 3.6369(16)
Bi1 K3 1_554 3.81(13)
Bi1 K3 . 3.81(13)
Bi1 K3 10_554 4.3(2)
Bi1 K3 4_554 3.79(16)
Bi1 K3 4_555 3.79(16)
Bi1 O1 . 2.18(2)
Bi1 O1 4_555 2.28(2)
Bi1 O1 6_555 2.18(2)
Bi1 O1 7_555 2.28(2)
Bi2 Bi3 . 3.7306(17)
Bi2 Bi3 2_555 3.7306(17)
Bi2 Bi3 3_555 3.7306(17)
Bi2 Bi3 4_555 3.7306(17)
Bi2 K3 . 3.5(2)
Bi2 K3 2_555 3.5(2)
Bi2 K3 3_555 3.5(2)
Bi2 K3 4_555 3.5(2)
Bi3 K3 . 0.25(19)
Bi3 K1 9_455 3.8814(17)
Bi3 O3 11_545 2.26(4)
K3 K3 3_555 4.9(3)
K3 K3 4_555 4.9(3)
K3 K1 9_455 4.1(2)
K3 P1 11_545 3.2(2)
K3 P1 4_565 3.57(12)
K3 P1 4_566 3.57(12)
K3 O1 1_556 2.23(14)
K3 O1 6_555 2.23(14)
K3 O2 10_555 2.5(3)
K3 O2 11_545 2.8(2)
K3 O3 11_545 2.3(3)
K3 O4 4_565 2.63(15)
K3 O4 7_566 2.63(15)
K1 K1 11_544 2.8923(7)
K1 K1 11_545 2.8923(7)
K1 P1 . 3.211(8)
K1 P1 2_655 3.211(8)
K1 O4 . 2.74(4)
K1 O4 2_655 2.74(4)
K1 O4 5_655 2.74(4)
K1 O4 6_555 2.74(4)
P1 O2 . 1.48(4)
P1 O3 . 1.52(4)
P1 O4 . 1.50(4)
P1 O4 6_555 1.50(4)

loop_
_jana_cell_twin_matrix_id
_jana_cell_twin_volume_fraction
_jana_cell_twin_matrix_1_1
_jana_cell_twin_matrix_1_2
_jana_cell_twin_matrix_1_3
_jana_cell_twin_matrix_2_1
_jana_cell_twin_matrix_2_2
_jana_cell_twin_matrix_2_3
_jana_cell_twin_matrix_3_1
_jana_cell_twin_matrix_3_2
_jana_cell_twin_matrix_3_3
1 0.9938(8) 1 0 0 0 1 0 0 0 1
2 0.0062(8) -1 0 0 0 1 0 0 0 -1
